data_4337202
loop_
_publ_author_name
'Codesido, Nicol\'as Osa'
'Weyherm\"uller, Thomas'
'Olabe, Jos\'e A'
'Slep, Leonardo D.'

_publ_section_title
;
 Nitrosyl-Centered Redox and Acid-Base Interconversions in
 [Ru(Me3[9]aneN3)(bpy)(NO)](3,2,1+). The pKa of HNO for its Nitroxyl
 Derivative in Aqueous Solution.
;
_journal_issue 2
_journal_name_full 'Inorganic chemistry'
_journal_page_first 981
_journal_page_last 997
_journal_paper_doi 10.1021/ic402448p
_journal_volume 53
_journal_year 2014
_chemical_formula_moiety 'C19 H29 N6 O2 Ru, Cl O4, C2 H3 N, H2 O'
_chemical_formula_sum 'C21 H34 Cl N7 O7 Ru'
_chemical_formula_weight 633.07
_chemical_name_systematic
; 
 ? 
;
_space_group_IT_number 62
_symmetry_cell_setting orthorhombic
_symmetry_space_group_name_Hall '-P 2ac 2n'
_symmetry_space_group_name_H-M 'P n m a'
_atom_sites_solution_hydrogens geom
_atom_sites_solution_primary direct
_atom_sites_solution_secondary difmap
_audit_creation_method SHELXL-97
_cell_angle_alpha 90.00
_cell_angle_beta 90.00
_cell_angle_gamma 90.00
_cell_formula_units_Z 4
_cell_length_a 25.250(9)
_cell_length_b 12.053(4)
_cell_length_c 8.325(3)
_cell_measurement_reflns_used 8425
_cell_measurement_temperature 293(2)
_cell_measurement_theta_max 33.83
_cell_measurement_theta_min 2.97
_cell_volume 2533.6(15)
_computing_cell_refinement 'Bruker SAINT 7.34A'
_computing_data_collection 'Bruker SAINT 7.34A'
_computing_data_reduction 'Bruker SAINT 7.34A'
_computing_structure_refinement 'SHELXL-97 (Sheldrick, 1997)'
_computing_structure_solution 'SHELXS-97 (Sheldrick, 1990)'
_diffrn_ambient_temperature 293(2)
_diffrn_measured_fraction_theta_full 0.994
_diffrn_measured_fraction_theta_max 0.994
_diffrn_measurement_device_type 'Bruker APEX2'
_diffrn_radiation_monochromator graphite
_diffrn_radiation_source 'rotating anode, INCOATEC Multi-Layer Optics'
_diffrn_radiation_type MoK\a
_diffrn_radiation_wavelength 0.71073
_diffrn_reflns_av_R_equivalents 0.0423
_diffrn_reflns_av_sigmaI/netI 0.0212
_diffrn_reflns_limit_h_max 38
_diffrn_reflns_limit_h_min -39
_diffrn_reflns_limit_k_max 18
_diffrn_reflns_limit_k_min -18
_diffrn_reflns_limit_l_max 13
_diffrn_reflns_limit_l_min -13
_diffrn_reflns_number 54996
_diffrn_reflns_theta_full 33.89
_diffrn_reflns_theta_max 33.89
_diffrn_reflns_theta_min 3.38
_exptl_absorpt_coefficient_mu 0.781
_exptl_absorpt_correction_T_max 0.9846
_exptl_absorpt_correction_T_min 0.9620
_exptl_absorpt_correction_type multi-scan
_exptl_absorpt_process_details 'SADABS 2008/1, Bruker AXS (2008)'
_exptl_crystal_colour red
_exptl_crystal_density_diffrn 1.660
_exptl_crystal_density_method 'not measured'
_exptl_crystal_description 'transparent block'
_exptl_crystal_F_000 1304
_exptl_crystal_size_max 0.05
_exptl_crystal_size_mid 0.03
_exptl_crystal_size_min 0.02
_refine_diff_density_max 1.679
_refine_diff_density_min -3.151
_refine_diff_density_rms 0.179
_refine_ls_extinction_method none
_refine_ls_goodness_of_fit_ref 1.263
_refine_ls_hydrogen_treatment constr
_refine_ls_matrix_type full
_refine_ls_number_parameters 272
_refine_ls_number_reflns 5296
_refine_ls_number_restraints 133
_refine_ls_restrained_S_all 1.251
_refine_ls_R_factor_all 0.0745
_refine_ls_R_factor_gt 0.0688
_refine_ls_shift/su_max 0.001
_refine_ls_shift/su_mean 0.000
_refine_ls_structure_factor_coef Fsqd
_refine_ls_weighting_details 'calc w=1/[\s^2^(Fo^2^)+(0.0196P)^2^+21.1613P] where P=(Fo^2^+2Fc^2^)/3'
_refine_ls_weighting_scheme calc
_refine_ls_wR_factor_gt 0.1676
_refine_ls_wR_factor_ref 0.1706
_reflns_number_gt 4771
_reflns_number_total 5296
_reflns_threshold_expression >2sigma(I)
_cod_data_source_file ic402448p_si_002.cif
_cod_data_source_block 6601
_cod_depositor_comments
;
The following automatic conversions were performed:

'_exptl_absorpt_correction_type' value 'Multi-Scan' changed to
'multi-scan' according to
/usr/data/users/saulius/automatic-downloads/current/ACS/lib/dictionaries/cif_core.dic
dictionary named 'cif_core.dic' version 2.4.2 from 2011-04-26.

Automatic conversion script
Id: cif_fix_values 2281 2013-09-26 08:29:07Z andrius 
;
_cod_database_code 4337202

loop_
_symmetry_equiv_pos_as_xyz
'x, y, z'
'-x+1/2, -y, z+1/2'
'-x, y+1/2, -z'
'x+1/2, -y+1/2, -z+1/2'
'-x, -y, -z'
'x-1/2, y, -z-1/2'
'x, -y-1/2, z'
'-x-1/2, y-1/2, z-1/2'

loop_
_atom_site_label
_atom_site_type_symbol
_atom_site_fract_x
_atom_site_fract_y
_atom_site_fract_z
_atom_site_U_iso_or_equiv
_atom_site_adp_type
_atom_site_occupancy
_atom_site_symmetry_multiplicity
_atom_site_calc_flag
_atom_site_refinement_flags
_atom_site_disorder_assembly
_atom_site_disorder_group
Ru1 Ru 0.643046(15) 0.2500 0.12435(5) 0.01612(10) Uani 1 2 d S . .
N1 N 0.5632(2) 0.2340(8) 0.2110(7) 0.021(2) Uani 0.50 1 d PD . .
C2 C 0.5467(3) 0.1191(8) 0.1643(9) 0.0233(16) Uani 0.50 1 d PD . .
H2A H 0.5090 0.1110 0.1817 0.028 Uiso 0.50 1 calc PR . .
H2B H 0.5647 0.0661 0.2331 0.028 Uiso 0.50 1 calc PR . .
C3 C 0.5592(4) 0.0926(9) -0.0081(11) 0.025(2) Uani 0.50 1 d PD . .
H3A H 0.5564 0.0132 -0.0245 0.029 Uiso 0.50 1 calc PR . .
H3B H 0.5333 0.1284 -0.0769 0.029 Uiso 0.50 1 calc PR . .
N4 N 0.6136(5) 0.1304(13) -0.0550(16) 0.022(3) Uani 0.50 1 d PD . .
C5 C 0.6110(4) 0.1950(7) -0.2087(8) 0.0242(16) Uani 0.50 1 d PD . .
H5A H 0.5921 0.1520 -0.2888 0.029 Uiso 0.50 1 calc PR . .
H5B H 0.6466 0.2081 -0.2480 0.029 Uiso 0.50 1 calc PR . .
C6 C 0.5832(4) 0.3050(8) -0.1851(9) 0.0248(16) Uani 0.50 1 d PD . .
H6A H 0.5878 0.3508 -0.2799 0.030 Uiso 0.50 1 calc PR . .
H6B H 0.5456 0.2927 -0.1697 0.030 Uiso 0.50 1 calc PR . .
N7 N 0.6059(5) 0.3635(12) -0.0404(17) 0.022(3) Uani 0.50 1 d PD . .
C8 C 0.5602(4) 0.4093(8) 0.0533(11) 0.0230(19) Uani 0.50 1 d PD . .
H8A H 0.5376 0.4524 -0.0174 0.028 Uiso 0.50 1 calc PR . .
H8B H 0.5733 0.4582 0.1368 0.028 Uiso 0.50 1 calc PR . .
C9 C 0.5281(3) 0.3168(8) 0.1288(10) 0.0268(17) Uani 0.50 1 d PD . .
H9A H 0.5036 0.3481 0.2062 0.032 Uiso 0.50 1 calc PR . .
H9B H 0.5076 0.2797 0.0462 0.032 Uiso 0.50 1 calc PR . .
C10 C 0.5578(2) 0.2500 0.3885(7) 0.0287(13) Uani 1 2 d SD . .
C11 C 0.6474(12) 0.032(2) -0.092(2) 0.0232(13) Uani 0.50 1 d PD . .
H11A H 0.6824 0.0558 -0.1198 0.035 Uiso 0.50 1 calc PR . .
H11B H 0.6323 -0.0088 -0.1796 0.035 Uiso 0.50 1 calc PR . .
H11C H 0.6491 -0.0154 0.0013 0.035 Uiso 0.50 1 calc PR . .
C12 C 0.6405(11) 0.454(2) -0.102(2) 0.0232(13) Uani 0.50 1 d PD . .
H12A H 0.6698 0.4219 -0.1599 0.035 Uiso 0.50 1 calc PR . .
H12B H 0.6536 0.4969 -0.0141 0.035 Uiso 0.50 1 calc PR . .
H12C H 0.6205 0.5005 -0.1733 0.035 Uiso 0.50 1 calc PR . .
N21 N 0.67181(12) 0.1414(3) 0.2985(4) 0.0169(5) Uani 1 1 d . . .
C22 C 0.66680(15) 0.0293(3) 0.3047(4) 0.0196(7) Uani 1 1 d . . .
H22 H 0.6454 -0.0049 0.2284 0.023 Uiso 1 1 calc R . .
C23 C 0.69153(15) -0.0367(3) 0.4172(5) 0.0205(7) Uani 1 1 d . . .
H23 H 0.6871 -0.1133 0.4154 0.025 Uiso 1 1 calc R . .
C24 C 0.72301(16) 0.0127(4) 0.5328(5) 0.0220(7) Uani 1 1 d . . .
H24 H 0.7404 -0.0300 0.6096 0.026 Uiso 1 1 calc R . .
C25 C 0.72806(15) 0.1268(4) 0.5317(5) 0.0206(7) Uani 1 1 d . . .
H25 H 0.7487 0.1618 0.6091 0.025 Uiso 1 1 calc R . .
C26 C 0.70220(13) 0.1899(3) 0.4146(4) 0.0168(6) Uani 1 1 d . . .
N31 N 0.71660(18) 0.2500 0.0296(5) 0.0172(8) Uani 1 2 d S . .
O32 O 0.72517(17) 0.2500 -0.1183(5) 0.0243(8) Uani 1 2 d S . .
O33 O 0.75651(14) 0.2500 0.1207(5) 0.0191(7) Uani 1 2 d S . .
Cl40 Cl 0.9130(6) 0.2398(15) 0.6680(17) 0.0216(12) Uani 0.217(7) 1 d PD . 1
O41 O 0.8598(6) 0.2500 0.723(3) 0.064(4) Uani 0.433(13) 2 d SPD . 1
O42 O 0.9424(7) 0.172(2) 0.779(3) 0.072(5) Uani 0.217(7) 1 d PD . 1
O43 O 0.9139(12) 0.188(3) 0.514(2) 0.083(11) Uani 0.217(7) 1 d PD . 1
O44 O 0.9372(9) 0.347(2) 0.658(4) 0.051(3) Uani 0.217(7) 1 d PD . 1
Cl45 Cl 0.9068(4) 0.2344(11) 0.6796(13) 0.0216(12) Uani 0.283(7) 1 d PD . 2
O46 O 0.8530(5) 0.2500 0.634(2) 0.064(4) Uani 0.567(13) 2 d SPD . 2
O47 O 0.9089(8) 0.1971(15) 0.8433(15) 0.072(5) Uani 0.283(7) 1 d PD . 2
O48 O 0.9306(9) 0.152(2) 0.579(2) 0.083(11) Uani 0.283(7) 1 d PD . 2
O49 O 0.9353(7) 0.3361(19) 0.665(3) 0.051(3) Uani 0.283(7) 1 d PD . 2
N51 N 0.4385(4) 0.0714(8) 0.4421(15) 0.044(2) Uani 0.50 1 d PD A 1
C52 C 0.4147(4) 0.1415(8) 0.3888(15) 0.047(3) Uani 0.50 1 d PD A 1
C53 C 0.3840(5) 0.2310(7) 0.3180(12) 0.044(3) Uani 0.50 1 d PD A 1
H53A H 0.3735 0.2106 0.2112 0.066 Uiso 0.50 1 calc PR A 1
H53B H 0.4051 0.2971 0.3139 0.066 Uiso 0.50 1 calc PR A 1
H53C H 0.3530 0.2444 0.3822 0.066 Uiso 0.50 1 calc PR A 1
O60 O 0.4543(4) 0.4776(9) 0.4577(14) 0.051(2) Uani 0.50 1 d P B 2

loop_
_atom_site_aniso_label
_atom_site_aniso_U_11
_atom_site_aniso_U_22
_atom_site_aniso_U_33
_atom_site_aniso_U_23
_atom_site_aniso_U_13
_atom_site_aniso_U_12
Ru1 0.01156(15) 0.0265(2) 0.01031(15) 0.000 -0.00144(12) 0.000
N1 0.0120(19) 0.036(7) 0.014(2) -0.002(3) -0.0013(16) -0.002(3)
C2 0.015(3) 0.040(5) 0.015(3) -0.006(3) -0.002(2) -0.003(3)
C3 0.015(3) 0.041(5) 0.017(4) -0.003(4) -0.003(4) -0.002(3)
N4 0.015(4) 0.040(7) 0.012(4) -0.005(4) -0.005(3) -0.002(4)
C5 0.019(4) 0.042(5) 0.012(3) -0.003(3) -0.004(3) 0.003(3)
C6 0.023(4) 0.040(5) 0.012(3) -0.004(3) -0.006(3) 0.004(3)
N7 0.021(5) 0.027(6) 0.018(5) -0.004(4) -0.005(3) 0.006(4)
C8 0.016(3) 0.036(5) 0.017(4) -0.002(4) -0.002(4) 0.009(3)
C9 0.011(3) 0.050(5) 0.020(3) -0.003(4) -0.003(3) 0.005(3)
C10 0.017(2) 0.053(4) 0.017(2) 0.000 0.0072(19) 0.000
C11 0.030(6) 0.031(6) 0.009(2) 0.000(3) -0.005(3) 0.005(3)
C12 0.030(6) 0.031(6) 0.009(2) 0.000(3) -0.005(3) 0.005(3)
N21 0.0129(11) 0.0245(15) 0.0135(12) 0.0014(11) -0.0006(9) -0.0032(11)
C22 0.0183(14) 0.0262(18) 0.0142(14) 0.0026(13) -0.0010(12) -0.0050(13)
C23 0.0198(15) 0.0229(17) 0.0189(15) 0.0024(13) -0.0008(12) -0.0015(13)
C24 0.0220(16) 0.0251(18) 0.0188(16) 0.0012(14) -0.0036(13) 0.0047(14)
C25 0.0187(15) 0.0278(18) 0.0152(14) -0.0024(13) -0.0050(12) 0.0051(14)
C26 0.0115(12) 0.0276(17) 0.0111(12) -0.0008(12) -0.0014(10) 0.0010(12)
N31 0.0157(18) 0.021(2) 0.0154(18) 0.000 -0.0001(14) 0.000
O32 0.0229(18) 0.036(2) 0.0141(16) 0.000 0.0034(15) 0.000
O33 0.0135(14) 0.0240(18) 0.0200(17) 0.000 -0.0003(14) 0.000
Cl40 0.022(2) 0.016(3) 0.0268(15) -0.0018(11) 0.0154(14) -0.0041(15)
O41 0.028(4) 0.076(6) 0.088(11) 0.000 -0.009(6) 0.000
O42 0.101(15) 0.070(10) 0.045(9) 0.022(8) -0.001(8) -0.012(10)
O43 0.097(19) 0.052(17) 0.10(2) -0.049(15) 0.046(17) -0.008(11)
O44 0.053(5) 0.030(6) 0.069(8) 0.001(5) 0.026(5) -0.025(4)
Cl45 0.022(2) 0.016(3) 0.0268(15) -0.0018(11) 0.0154(14) -0.0041(15)
O46 0.028(4) 0.076(6) 0.088(11) 0.000 -0.009(6) 0.000
O47 0.101(15) 0.070(10) 0.045(9) 0.022(8) -0.001(8) -0.012(10)
O48 0.097(19) 0.052(17) 0.10(2) -0.049(15) 0.046(17) -0.008(11)
O49 0.053(5) 0.030(6) 0.069(8) 0.001(5) 0.026(5) -0.025(4)
N51 0.033(5) 0.035(5) 0.063(7) 0.009(5) 0.006(5) 0.005(4)
C52 0.037(5) 0.058(7) 0.047(6) -0.008(6) 0.000(5) -0.014(5)
C53 0.078(7) 0.016(7) 0.038(5) 0.005(3) 0.024(5) 0.009(4)
O60 0.046(5) 0.046(6) 0.061(6) 0.000(5) -0.005(5) 0.006(4)

loop_
_atom_type_symbol
_atom_type_description
_atom_type_scat_dispersion_real
_atom_type_scat_dispersion_imag
_atom_type_scat_source
C C 0.0033 0.0016 'International Tables Vol C Tables 4.2.6.8 and 6.1.1.4'
H H 0.0000 0.0000 'International Tables Vol C Tables 4.2.6.8 and 6.1.1.4'
N N 0.0061 0.0033 'International Tables Vol C Tables 4.2.6.8 and 6.1.1.4'
O O 0.0106 0.0060 'International Tables Vol C Tables 4.2.6.8 and 6.1.1.4'
Cl Cl 0.1484 0.1585 'International Tables Vol C Tables 4.2.6.8 and 6.1.1.4'
Ru Ru -1.2594 0.8363 'International Tables Vol C Tables 4.2.6.8 and 6.1.1.4'

loop_
_geom_angle_atom_site_label_1
_geom_angle_atom_site_label_2
_geom_angle_atom_site_label_3
_geom_angle
_geom_angle_site_symmetry_1
_geom_angle_site_symmetry_3
N31 Ru1 N21 87.20(13) . 7_565
N31 Ru1 N21 87.20(13) . .
N21 Ru1 N21 77.83(18) 7_565 .
N31 Ru1 N1 173.9(2) . .
N21 Ru1 N1 98.6(2) 7_565 .
N21 Ru1 N1 92.1(2) . .
N31 Ru1 N1 173.9(2) . 7_565
N21 Ru1 N1 92.1(2) 7_565 7_565
N21 Ru1 N1 98.6(2) . 7_565
N1 Ru1 N1 10.3(5) . 7_565
N31 Ru1 N7 98.7(3) . 7_565
N21 Ru1 N7 174.0(3) 7_565 7_565
N21 Ru1 N7 101.3(3) . 7_565
N1 Ru1 N7 75.4(3) . 7_565
N1 Ru1 N7 82.1(4) 7_565 7_565
N31 Ru1 N7 98.7(3) . .
N21 Ru1 N7 101.3(3) 7_565 .
N21 Ru1 N7 174.0(3) . .
N1 Ru1 N7 82.1(4) . .
N1 Ru1 N7 75.4(3) 7_565 .
N7 Ru1 N7 78.9(5) 7_565 .
N31 Ru1 N4 92.6(3) . .
N21 Ru1 N4 178.1(3) 7_565 .
N21 Ru1 N4 100.2(3) . .
N1 Ru1 N4 81.5(4) . .
N1 Ru1 N4 88.3(3) 7_565 .
N7 Ru1 N4 6.2(5) 7_565 .
N7 Ru1 N4 80.6(2) . .
N31 Ru1 N4 92.6(3) . 7_565
N21 Ru1 N4 100.2(3) 7_565 7_565
N21 Ru1 N4 178.1(3) . 7_565
N1 Ru1 N4 88.3(3) . 7_565
N1 Ru1 N4 81.5(4) 7_565 7_565
N7 Ru1 N4 80.6(2) 7_565 7_565
N7 Ru1 N4 6.2(5) . 7_565
N4 Ru1 N4 81.7(5) . 7_565
N1 N1 C9 118.7(6) 7_565 7_565
N1 N1 C10 82.6(4) 7_565 .
C9 N1 C10 121.9(6) 7_565 .
N1 N1 C2 157.7(4) 7_565 .
C9 N1 C2 39.1(6) 7_565 .
C10 N1 C2 110.5(6) . .
N1 N1 C9 48.3(5) 7_565 .
C9 N1 C9 70.4(8) 7_565 .
C10 N1 C9 108.1(6) . .
C2 N1 C9 109.5(6) . .
N1 N1 C2 17.8(3) 7_565 7_565
C9 N1 C2 100.9(7) 7_565 7_565
C10 N1 C2 93.6(5) . 7_565
C2 N1 C2 139.9(7) . 7_565
C9 N1 C2 30.6(4) . 7_565
N1 N1 Ru1 84.8(3) 7_565 .
C9 N1 Ru1 120.9(5) 7_565 .
C10 N1 Ru1 113.9(4) . .
C2 N1 Ru1 104.8(5) . .
C9 N1 Ru1 109.9(5) . .
C2 N1 Ru1 93.1(4) 7_565 .
N1 C2 C3 112.7(7) . .
N4 C3 C2 112.0(8) . .
C11 N4 C5 105.4(9) . .
C11 N4 C3 109.5(16) . .
C5 N4 C3 109.8(10) . .
C11 N4 Ru1 117.8(16) . .
C5 N4 Ru1 104.7(8) . .
C3 N4 Ru1 109.3(8) . .
N4 C5 C6 111.5(7) . .
N7 C6 C5 109.7(7) . .
C12 N7 C8 111.4(13) . .
C12 N7 C6 106.7(10) . .
C8 N7 C6 107.1(10) . .
C12 N7 Ru1 115.5(15) . .
C8 N7 Ru1 103.8(8) . .
C6 N7 Ru1 112.2(8) . .
N7 C8 C9 110.9(8) . .
N1 C9 C8 111.3(6) . .
N1 C10 N1 14.8(7) . 7_565
C22 N21 C26 116.9(3) . .
C22 N21 Ru1 128.2(3) . .
C26 N21 Ru1 114.8(3) . .
N21 C22 C23 123.9(4) . .
C22 C23 C24 119.0(4) . .
C25 C24 C23 118.5(4) . .
C24 C25 C26 120.2(4) . .
N21 C26 C25 121.5(4) . .
N21 C26 C26 115.4(2) . 7_565
C25 C26 C26 123.0(2) . 7_565
O32 N31 O33 117.0(4) . .
O32 N31 Ru1 123.0(4) . .
O33 N31 Ru1 120.0(3) . .
Cl40 Cl40 O44 149.5(16) 7_565 7_565
Cl40 Cl40 O41 85.0(7) 7_565 .
O44 Cl40 O41 125(2) 7_565 .
Cl40 Cl40 O43 115.9(11) 7_565 .
O44 Cl40 O43 63.7(19) 7_565 .
O41 Cl40 O43 110.0(6) . .
Cl40 Cl40 O44 25.5(8) 7_565 .
O44 Cl40 O44 124(2) 7_565 .
O41 Cl40 O44 110.0(6) . .
O43 Cl40 O44 109.8(6) . .
Cl40 Cl40 O42 124.4(10) 7_565 .
O44 Cl40 O42 45.3(19) 7_565 .
O41 Cl40 O42 109.0(6) . .
O43 Cl40 O42 109.0(6) . .
O44 Cl40 O42 109.0(6) . .
Cl40 Cl40 O43 55.9(16) 7_565 7_565
O44 Cl40 O43 115.0(7) 7_565 7_565
O41 Cl40 O43 103.4(12) . 7_565
O43 Cl40 O43 60(3) . 7_565
O44 Cl40 O43 56(2) . 7_565
O42 Cl40 O43 147.5(11) . 7_565
Cl40 Cl40 O42 48.3(12) 7_565 7_565
O44 Cl40 O42 112.1(7) 7_565 7_565
O41 Cl40 O42 101.1(12) . 7_565
O43 Cl40 O42 143.9(12) . 7_565
O44 Cl40 O42 39.9(17) . 7_565
O42 Cl40 O42 76(2) . 7_565
O43 Cl40 O42 95.9(18) 7_565 7_565
Cl40 O41 Cl40 9.9(14) . 7_565
O44 O42 Cl40 55.7(17) 7_565 .
O44 O42 Cl40 61.7(11) 7_565 7_565
Cl40 O42 Cl40 7.3(10) . 7_565
O44 O43 Cl40 50.6(11) 7_565 .
O44 O43 O43 107.4(19) 7_565 7_565
Cl40 O43 O43 64.1(11) . 7_565
O44 O43 Cl40 57.5(6) 7_565 7_565
Cl40 O43 Cl40 8.2(11) . 7_565
O43 O43 Cl40 55.9(16) 7_565 7_565
O42 O44 Cl40 79.0(19) 7_565 7_565
O42 O44 O43 145(2) 7_565 7_565
Cl40 O44 O43 65.7(18) 7_565 7_565
O42 O44 Cl40 78.4(19) 7_565 .
Cl40 O44 Cl40 5.0(9) 7_565 .
O43 O44 Cl40 66.4(19) 7_565 .
Cl45 Cl45 O49 139.3(18) 7_565 7_565
Cl45 Cl45 O46 82.4(6) 7_565 .
O49 Cl45 O46 133.4(18) 7_565 .
Cl45 Cl45 O49 30.8(8) 7_565 .
O49 Cl45 O49 108(3) 7_565 .
O46 Cl45 O49 110.3(6) . .
Cl45 Cl45 O48 133.8(10) 7_565 .
O49 Cl45 O48 31.1(12) 7_565 .
O46 Cl45 O48 109.7(6) . .
O49 Cl45 O48 109.4(5) . .
Cl45 Cl45 O47 108.2(8) 7_565 .
O49 Cl45 O47 80.7(17) 7_565 .
O46 Cl45 O47 109.2(5) . .
O49 Cl45 O47 109.2(6) . .
O48 Cl45 O47 109.0(6) . .
Cl45 Cl45 O47 58.8(9) 7_565 7_565
O49 Cl45 O47 117.5(7) 7_565 7_565
O46 Cl45 O47 101.0(8) . 7_565
O49 Cl45 O47 67.0(12) . 7_565
O48 Cl45 O47 147.8(10) . 7_565
O47 Cl45 O47 49.4(14) . 7_565
Cl45 Cl45 O48 37.1(12) 7_565 7_565
O49 Cl45 O48 109.1(8) 7_565 7_565
O46 Cl45 O48 95.7(11) . 7_565
O49 Cl45 O48 25.5(11) . 7_565
O48 Cl45 O48 97(2) . 7_565
O47 Cl45 O48 134.6(12) . 7_565
O47 Cl45 O48 89.7(13) 7_565 7_565
Cl45 O46 Cl45 15.2(11) 7_565 .
O47 O47 Cl45 71.8(8) 7_565 .
O47 O47 Cl45 58.8(9) 7_565 7_565
Cl45 O47 Cl45 13.0(9) . 7_565
O47 O47 O49 103.9(11) 7_565 7_565
Cl45 O47 O49 41.4(10) . 7_565
Cl45 O47 O49 51.8(6) 7_565 7_565
O49 O48 Cl45 50.8(14) 7_565 .
O49 O48 Cl45 55.3(17) 7_565 7_565
Cl45 O48 Cl45 9.1(5) . 7_565
O48 O49 Cl45 98(2) 7_565 7_565
O48 O49 Cl45 99(3) 7_565 .
Cl45 O49 Cl45 9.9(10) 7_565 .
O48 O49 O47 147(2) 7_565 7_565
Cl45 O49 O47 57.9(10) 7_565 7_565
Cl45 O49 O47 61.3(9) . 7_565
N51 C52 C53 179.2(15) . .

loop_
_geom_bond_atom_site_label_1
_geom_bond_atom_site_label_2
_geom_bond_distance
_geom_bond_site_symmetry_2
Ru1 N31 2.018(5) .
Ru1 N21 2.084(3) 7_565
Ru1 N21 2.084(3) .
Ru1 N1 2.150(6) .
Ru1 N1 2.150(6) 7_565
Ru1 N7 2.152(19) 7_565
Ru1 N7 2.152(19) .
Ru1 N4 2.204(19) .
Ru1 N4 2.204(19) 7_565
N1 N1 0.386(19) 7_565
N1 C9 1.276(10) 7_565
N1 C10 1.497(8) .
N1 C2 1.497(10) .
N1 C9 1.500(9) .
N1 C2 1.860(14) 7_565
C2 C3 1.504(10) .
C3 N4 1.501(11) .
N4 C11 1.494(12) .
N4 C5 1.499(10) .
C5 C6 1.512(10) .
C6 N7 1.509(11) .
N7 C12 1.487(12) .
N7 C8 1.499(10) .
C8 C9 1.514(11) .
C10 N1 1.497(8) 7_565
N21 C22 1.357(5) .
N21 C26 1.366(5) .
C22 C23 1.379(5) .
C23 C24 1.383(6) .
C24 C25 1.382(6) .
C25 C26 1.398(5) .
C26 C26 1.449(8) 7_565
N31 O32 1.250(6) .
N31 O33 1.261(6) .
Cl40 Cl40 0.25(4) 7_565
Cl40 O44 1.21(3) 7_565
Cl40 O41 1.425(8) .
Cl40 O43 1.428(8) .
Cl40 O44 1.428(8) .
Cl40 O42 1.438(8) .
Cl40 O43 1.55(2) 7_565
Cl40 O42 1.59(2) 7_565
O41 Cl40 1.425(8) 7_565
O42 O44 1.04(4) 7_565
O42 Cl40 1.59(2) 7_565
O43 O44 1.41(4) 7_565
O43 O43 1.49(7) 7_565
O43 Cl40 1.55(2) 7_565
O44 O42 1.04(4) 7_565
O44 Cl40 1.21(3) 7_565
O44 O43 1.41(4) 7_565
Cl45 Cl45 0.38(3) 7_565
Cl45 O49 1.121(19) 7_565
Cl45 O46 1.422(7) .
Cl45 O49 1.428(7) .
Cl45 O48 1.432(8) .
Cl45 O47 1.435(8) .
Cl45 O47 1.594(14) 7_565
Cl45 O48 1.71(2) 7_565
O46 Cl45 1.422(7) 7_565
O47 O47 1.27(4) 7_565
O47 Cl45 1.594(14) 7_565
O47 O49 1.67(2) 7_565
O48 O49 0.75(2) 7_565
O48 Cl45 1.71(2) 7_565
O49 O48 0.75(2) 7_565
O49 Cl45 1.121(19) 7_565
O49 O47 1.67(2) 7_565
N51 C52 1.128(4) .
C52 C53 1.453(4) .
